data_4089323
loop_
_publ_author_name
'Ruiz, Jos\'e'
'Rodr\'iguez, Venancio'
'Cutillas, Natalia'
'L\'opez, Gregorio'
'P\'erez, Jos\'e'

_publ_section_title
;
 Acetimine and 2-Methyl-2-amino-4-iminopentane Complexes of Palladium(II)
;
_journal_issue 23
_journal_name_full Organometallics
_journal_page_first 4912
_journal_paper_doi 10.1021/om020434y
_journal_volume 21
_journal_year 2002
_chemical_formula_sum 'C15 H26 Cl N3 O4 Pd'
_chemical_formula_weight 454.24
_space_group_IT_number 14
_space_group_name_Hall '-P 2yn'
_space_group_name_H-M_alt 'P 1 21/n 1'
_symmetry_cell_setting monoclinic
_symmetry_space_group_name_H-M 'P 1 21/n 1'
_atom_sites_solution_hydrogens geom
_atom_sites_solution_primary direct
_atom_sites_solution_secondary difmap
_audit_creation_method SHELXL-97
_cell_angle_alpha 90.00
_cell_angle_beta 92.641(4)
_cell_angle_gamma 90.00
_cell_formula_units_Z 4
_cell_length_a 8.7427(4)
_cell_length_b 20.7105(11)
_cell_length_c 10.4411(6)
_cell_measurement_reflns_used 52
_cell_measurement_temperature 298(2)
_cell_measurement_theta_max 12.448
_cell_measurement_theta_min 5.010
_cell_volume 1888.52(17)
_computing_structure_refinement 'SHELXL-97 (Sheldrick, 1997)'
_computing_structure_solution 'SHELXS-97 (Sheldrick, 1990)'
_diffrn_ambient_temperature 298(2)
_diffrn_measured_fraction_theta_full 0.000
_diffrn_measured_fraction_theta_max 0.998
_diffrn_radiation_monochromator graphite
_diffrn_radiation_source 'fine-focus sealed tube'
_diffrn_radiation_type MoK\a
_diffrn_radiation_wavelength 0.71073
_diffrn_reflns_av_R_equivalents 0.0296
_diffrn_reflns_av_sigmaI/netI 0.0288
_diffrn_reflns_limit_h_max 10
_diffrn_reflns_limit_h_min -10
_diffrn_reflns_limit_k_max 3
_diffrn_reflns_limit_k_min -24
_diffrn_reflns_limit_l_max 12
_diffrn_reflns_limit_l_min 0
_diffrn_reflns_number 4023
_diffrn_reflns_theta_full 0.50
_diffrn_reflns_theta_max 25.00
_diffrn_reflns_theta_min 3.05
_exptl_absorpt_coefficient_mu 1.147
_exptl_absorpt_correction_type none
_exptl_crystal_colour colorless
_exptl_crystal_density_diffrn 1.598
_exptl_crystal_density_method 'not measured'
_exptl_crystal_description block
_exptl_crystal_F_000 928
_exptl_crystal_size_max 0.50
_exptl_crystal_size_mid 0.40
_exptl_crystal_size_min 0.10
_refine_diff_density_max 0.739
_refine_diff_density_min -0.680
_refine_diff_density_rms 0.085
_refine_ls_extinction_method none
_refine_ls_goodness_of_fit_ref 1.038
_refine_ls_hydrogen_treatment mixed
_refine_ls_matrix_type full
_refine_ls_number_parameters 217
_refine_ls_number_reflns 3328
_refine_ls_number_restraints 0
_refine_ls_restrained_S_all 1.038
_refine_ls_R_factor_all 0.0454
_refine_ls_R_factor_gt 0.0357
_refine_ls_shift/su_max 0.001
_refine_ls_shift/su_mean 0.000
_refine_ls_structure_factor_coef Fsqd
_refine_ls_weighting_details 'calc w=1/[\s^2^(Fo^2^)+(0.0656P)^2^+0.2760P] where P=(Fo^2^+2Fc^2^)/3'
_refine_ls_weighting_scheme calc
_refine_ls_wR_factor_gt 0.0953
_refine_ls_wR_factor_ref 0.1000
_reflns_number_gt 2721
_reflns_number_total 3328
_reflns_threshold_expression >2sigma(I)
_cod_data_source_file om020434y.cif
_cod_data_source_block dmba2301
_cod_original_sg_symbol_H-M P21/n
_cod_database_code 4089323

loop_
_symmetry_equiv_pos_as_xyz
'x, y, z'
'-x+1/2, y+1/2, -z+1/2'
'-x, -y, -z'
'x-1/2, -y-1/2, z-1/2'

loop_
_atom_site_label
_atom_site_type_symbol
_atom_site_fract_x
_atom_site_fract_y
_atom_site_fract_z
_atom_site_U_iso_or_equiv
_atom_site_adp_type
_atom_site_occupancy
_atom_site_symmetry_multiplicity
_atom_site_calc_flag
_atom_site_refinement_flags
Pd1 Pd 0.92986(3) 0.072765(13) 0.79248(3) 0.03432(13) Uani 1 1 d .
N3 N 0.9251(3) 0.17210(15) 0.7937(3) 0.0381(7) Uani 1 1 d .
H3A H 1.0152 0.1856 0.8293 0.046 Uiso 1 1 calc R
H3B H 0.9218 0.1852 0.7114 0.046 Uiso 1 1 calc R
C1 C 1.1350(5) 0.07090(18) 0.7210(4) 0.0392(9) Uani 1 1 d .
N2 N 0.7141(4) 0.06795(14) 0.8795(3) 0.0376(7) Uani 1 1 d .
H2 H 0.6900 0.0316 0.9130 0.045 Uiso 1 1 calc R
C2 C 1.2137(5) 0.1202(2) 0.6600(4) 0.0435(9) Uani 1 1 d .
H2 H 1.1684 0.1606 0.6506 0.052 Uiso 1 1 calc R
C3 C 1.3555(5) 0.1103(2) 0.6141(4) 0.0517(11) Uani 1 1 d .
H3 H 1.4063 0.1442 0.5762 0.062 Uiso 1 1 calc R
C6 C 1.2047(5) 0.00986(19) 0.7279(4) 0.0426(9) Uani 1 1 d .
C5 C 1.3474(5) -0.0004(2) 0.6797(4) 0.0555(11) Uani 1 1 d .
H5 H 1.3922 -0.0411 0.6848 0.067 Uiso 1 1 calc R
C4 C 1.4237(5) 0.0508(3) 0.6232(5) 0.0571(12) Uani 1 1 d .
H4 H 1.5205 0.0445 0.5920 0.069 Uiso 1 1 calc R
Cl1 Cl 0.78218(14) 0.20979(6) 0.42998(12) 0.0607(3) Uani 1 1 d .
N1 N 0.9502(4) -0.02731(16) 0.7764(3) 0.0418(8) Uani 1 1 d .
C10 C 0.6205(5) 0.1124(2) 0.8864(4) 0.0478(10) Uani 1 1 d .
C12 C 0.8012(4) 0.20786(18) 0.8592(4) 0.0422(9) Uani 1 1 d .
C8 C 0.8648(6) -0.0659(2) 0.8695(5) 0.0567(12) Uani 1 1 d .
H8A H 0.8994 -0.0546 0.9552 0.085 Uiso 1 1 calc R
H8B H 0.8826 -0.1110 0.8554 0.085 Uiso 1 1 calc R
H8C H 0.7573 -0.0569 0.8581 0.085 Uiso 1 1 calc R
C11 C 0.6469(5) 0.1755(2) 0.8213(4) 0.0495(10) Uani 1 1 d .
H11A H 0.5649 0.2048 0.8412 0.059 Uiso 1 1 calc R
H11B H 0.6416 0.1685 0.7294 0.059 Uiso 1 1 calc R
C13 C 0.4797(6) 0.1047(3) 0.9612(5) 0.0703(15) Uani 1 1 d .
H13A H 0.4784 0.0623 0.9983 0.105 Uiso 1 1 calc R
H13B H 0.3905 0.1103 0.9052 0.105 Uiso 1 1 calc R
H13C H 0.4798 0.1364 1.0282 0.105 Uiso 1 1 calc R
C14 C 0.8366(6) 0.2059(2) 1.0030(4) 0.0572(12) Uani 1 1 d .
H14A H 0.8375 0.1619 1.0318 0.086 Uiso 1 1 calc R
H14B H 0.7596 0.2295 1.0460 0.086 Uiso 1 1 calc R
H14C H 0.9350 0.2251 1.0220 0.086 Uiso 1 1 calc R
C7 C 1.1179(5) -0.04170(19) 0.7938(4) 0.0489(10) Uani 1 1 d .
H7A H 1.1480 -0.0427 0.8844 0.059 Uiso 1 1 calc R
H7B H 1.1400 -0.0835 0.7572 0.059 Uiso 1 1 calc R
C15 C 0.7996(6) 0.2769(2) 0.8103(5) 0.0579(12) Uani 1 1 d .
H15A H 0.7773 0.2771 0.7194 0.087 Uiso 1 1 calc R
H15B H 0.8980 0.2963 0.8285 0.087 Uiso 1 1 calc R
H15C H 0.7226 0.3011 0.8522 0.087 Uiso 1 1 calc R
C9 C 0.8934(6) -0.0462(2) 0.6443(4) 0.0627(13) Uani 1 1 d .
H9A H 0.9472 -0.0219 0.5823 0.094 Uiso 1 1 calc R
H9B H 0.7858 -0.0373 0.6342 0.094 Uiso 1 1 calc R
H9C H 0.9109 -0.0914 0.6317 0.094 Uiso 1 1 calc R
O1 O 0.9245(5) 0.2130(3) 0.5026(5) 0.128(2) Uani 1 1 d .
O2 O 0.7132(6) 0.2707(2) 0.4424(6) 0.129(2) Uani 1 1 d .
O4 O 0.6978(7) 0.1624(3) 0.4841(6) 0.160(2) Uani 1 1 d .
O3 O 0.8096(11) 0.2010(3) 0.3081(5) 0.195(4) Uani 1 1 d .

loop_
_atom_site_aniso_label
_atom_site_aniso_U_11
_atom_site_aniso_U_22
_atom_site_aniso_U_33
_atom_site_aniso_U_23
_atom_site_aniso_U_13
_atom_site_aniso_U_12
Pd1 0.03646(19) 0.02718(18) 0.03925(19) 0.00211(13) 0.00100(12) -0.00026(12)
N3 0.0403(17) 0.0340(17) 0.0397(17) 0.0052(14) 0.0000(14) 0.0026(13)
C1 0.040(2) 0.038(2) 0.040(2) -0.0026(17) 0.0009(16) -0.0006(17)
N2 0.0375(17) 0.0264(16) 0.0498(19) 0.0093(14) 0.0113(14) -0.0020(13)
C2 0.043(2) 0.037(2) 0.051(2) 0.0067(18) 0.0022(18) -0.0025(17)
C3 0.048(2) 0.057(3) 0.051(2) -0.003(2) 0.004(2) -0.007(2)
C6 0.046(2) 0.036(2) 0.046(2) -0.0048(18) -0.0016(18) 0.0054(17)
C5 0.055(3) 0.045(2) 0.067(3) -0.007(2) 0.007(2) 0.013(2)
C4 0.043(2) 0.068(3) 0.061(3) -0.014(2) 0.010(2) -0.001(2)
Cl1 0.0643(7) 0.0572(7) 0.0614(7) 0.0096(6) 0.0125(6) 0.0078(6)
N1 0.053(2) 0.0352(18) 0.0368(18) 0.0022(14) -0.0013(15) -0.0080(15)
C10 0.040(2) 0.057(3) 0.046(2) 0.003(2) 0.0016(18) -0.006(2)
C12 0.046(2) 0.033(2) 0.048(2) 0.0007(17) 0.0043(18) 0.0073(17)
C8 0.073(3) 0.039(2) 0.059(3) 0.010(2) 0.012(2) -0.009(2)
C11 0.042(2) 0.046(2) 0.061(3) 0.005(2) 0.0007(19) 0.0087(19)
C13 0.061(3) 0.071(3) 0.081(4) 0.006(3) 0.029(3) 0.005(3)
C14 0.076(3) 0.049(3) 0.047(2) -0.003(2) 0.002(2) 0.001(2)
C7 0.062(3) 0.030(2) 0.054(3) -0.0012(19) 0.003(2) 0.0069(19)
C15 0.072(3) 0.034(2) 0.068(3) 0.006(2) 0.006(2) 0.016(2)
C9 0.091(4) 0.051(3) 0.045(3) -0.005(2) -0.008(2) -0.024(3)
O1 0.070(3) 0.169(5) 0.144(4) 0.061(4) -0.001(3) 0.019(3)
O2 0.102(4) 0.096(4) 0.185(6) -0.026(4) -0.032(4) 0.041(3)
O4 0.153(5) 0.150(5) 0.180(5) 0.061(5) 0.037(4) -0.058(4)
O3 0.383(12) 0.134(5) 0.071(3) -0.010(3) 0.056(5) 0.018(6)

loop_
_atom_type_symbol
_atom_type_description
_atom_type_scat_dispersion_real
_atom_type_scat_dispersion_imag
_atom_type_scat_source
C C 0.0033 0.0016 'International Tables Vol C Tables 4.2.6.8 and 6.1.1.4'
H H 0.0000 0.0000 'International Tables Vol C Tables 4.2.6.8 and 6.1.1.4'
Cl Cl 0.1484 0.1585 'International Tables Vol C Tables 4.2.6.8 and 6.1.1.4'
N N 0.0061 0.0033 'International Tables Vol C Tables 4.2.6.8 and 6.1.1.4'
O O 0.0106 0.0060 'International Tables Vol C Tables 4.2.6.8 and 6.1.1.4'
Pd Pd -0.9988 1.0072 'International Tables Vol C Tables 4.2.6.8 and 6.1.1.4'

loop_
_geom_angle_atom_site_label_1
_geom_angle_atom_site_label_2
_geom_angle_atom_site_label_3
_geom_angle
C1 Pd1 N3 92.35(14)
C1 Pd1 N1 82.42(14)
N3 Pd1 N1 174.21(12)
C1 Pd1 N2 175.14(14)
N3 Pd1 N2 91.46(11)
N1 Pd1 N2 93.90(12)
C12 N3 Pd1 120.7(2)
C2 C1 C6 117.3(4)
C2 C1 Pd1 129.2(3)
C6 C1 Pd1 113.4(3)
C10 N2 Pd1 126.2(3)
C3 C2 C1 121.6(4)
C2 C3 C4 120.7(4)
C5 C6 C1 121.1(4)
C5 C6 C7 122.9(4)
C1 C6 C7 116.0(4)
C6 C5 C4 119.5(4)
C3 C4 C5 119.8(4)
O3 Cl1 O4 115.2(5)
O3 Cl1 O2 108.1(4)
O4 Cl1 O2 111.3(4)
O3 Cl1 O1 109.1(5)
O4 Cl1 O1 106.7(4)
O2 Cl1 O1 106.0(3)
C8 N1 C9 107.9(3)
C8 N1 C7 109.4(3)
C9 N1 C7 109.9(3)
C8 N1 Pd1 115.7(3)
C9 N1 Pd1 107.9(3)
C7 N1 Pd1 105.9(2)
N2 C10 C11 120.5(4)
N2 C10 C13 120.9(4)
C11 C10 C13 118.6(4)
N3 C12 C15 107.9(3)
N3 C12 C14 108.6(3)
C15 C12 C14 110.8(4)
N3 C12 C11 108.0(3)
C15 C12 C11 109.2(3)
C14 C12 C11 112.2(4)
C10 C11 C12 114.6(3)
C6 C7 N1 108.5(3)

loop_
_geom_bond_atom_site_label_1
_geom_bond_atom_site_label_2
_geom_bond_distance
Pd1 C1 1.975(4)
Pd1 N3 2.058(3)
Pd1 N1 2.088(3)
Pd1 N2 2.133(3)
N3 C12 1.503(5)
C1 C2 1.400(5)
C1 C6 1.404(5)
N2 C10 1.236(5)
C2 C3 1.365(6)
C3 C4 1.370(7)
C6 C5 1.383(6)
C6 C7 1.496(6)
C5 C4 1.398(7)
Cl1 O3 1.318(5)
Cl1 O4 1.366(5)
Cl1 O2 1.406(5)
Cl1 O1 1.429(5)
N1 C8 1.486(5)
N1 C9 1.496(5)
N1 C7 1.499(5)
C10 C11 1.495(6)
C10 C13 1.497(6)
C12 C15 1.519(5)
C12 C14 1.519(6)
C12 C11 1.542(6)

loop_
_geom_hbond_atom_site_label_D
_geom_hbond_atom_site_label_H
_geom_hbond_atom_site_label_A
_geom_hbond_distance_DH
_geom_hbond_distance_HA
_geom_hbond_distance_DA
_geom_hbond_angle_DHA
_geom_hbond_site_symmetry_A
N3 H3A O2 0.90 2.24 3.131(5) 169.5 4_666
N3 H3B O1 0.90 2.26 3.154(6) 176.4 .
